data_9011760
loop_
_publ_author_name
'Krause, W.'
'Bernhardt, H. J.'
'Blass, G.'
'Effenberger, H.'
'Graf, H. W.'

_publ_section_title
;
 Hechtsbergite, Bi2O(OH)(VO4), a new mineral from the Black Forest, Germany
;
_journal_name_full 'Neues Jahrbuch fur Mineralogie, Monatshefte'
_journal_page_first 271
_journal_page_last 287
_journal_volume 1997
_journal_year 1997
_chemical_compound_source 'Hechtsberg quarry, Hausach, Black Forest, Germany'
_chemical_formula_sum 'As0.03 Bi2 H O6 V0.97'
_chemical_name_mineral Hechtsbergite
_space_group_IT_number 14
_symmetry_space_group_name_Hall '-P 2ybc'
_symmetry_space_group_name_H-M 'P 1 21/c 1'
_cell_angle_alpha 90
_cell_angle_beta 107.00
_cell_angle_gamma 90
_cell_formula_units_Z 4
_cell_length_a 6.971
_cell_length_b 7.535
_cell_length_c 10.881
_cell_volume 546.567
_database_code_amcsd 0014896
_exptl_crystal_density_diffrn 6.886
_cod_original_formula_sum 'Bi2 (V.97 As.03) O6 H'
_cod_database_code 9011760

loop_
_space_group_symop_operation_xyz
x,y,z
x,1/2-y,1/2+z
-x,1/2+y,1/2-z
-x,-y,-z

loop_
_atom_site_label
_atom_site_fract_x
_atom_site_fract_y
_atom_site_fract_z
_atom_site_occupancy
_atom_site_U_iso_or_equiv
_atom_site_type_symbol
_atom_site_attached_hydrogens
Bi1 0.25130 0.41390 0.47690 1.00000 0.02153 Bi 0
Bi2 0.38990 0.83750 0.65630 1.00000 0.01013 Bi 0
V 0.11300 0.57000 0.83200 0.97000 0.01267 V 0
As 0.11300 0.57000 0.83200 0.03000 0.01267 As 0
O1 0.49400 0.60300 0.58600 1.00000 0.01267 O 0
O-H2 0.32900 0.23700 0.66800 1.00000 0.01267 O 1
O3 0.16700 0.61900 0.69100 1.00000 0.01267 O 0
O4 0.12300 0.72000 0.92800 1.00000 0.01267 O 0
O5 0.32700 0.41900 0.91100 1.00000 0.01267 O 0
O6 -0.12900 0.49000 0.76800 1.00000 0.01267 O 0

loop_
_cod_changelog_entry_id
_cod_changelog_entry_author
_cod_changelog_entry_date
_cod_changelog_entry_text
1
;cod-tools version 3.8.0
Id: cif_guess_AMCSD_atom_types 9574 2023-05-10 09:00:05Z saulius
;
2023-05-10T18:53:23+03:00
;Derived atom types and hydrogen counts
from atom names that follow the AMCSD naming convention
(Wat == water, O-H == hydroxyl).
;

loop_
_cod_related_entry_id
_cod_related_entry_database
_cod_related_entry_code
1 AMCSD 0014896
